data_7220822
loop_
_publ_author_name
'Bello, Lizaira'
'Quintero, Marilyn'
'Mora, Asilo\'e J.'
'Gonz\'alez, Teresa'
'Escalona, Ana'
'A\~nez, Rafael'
'\'Avila, Edward E.'
'Brice\~no, Alexander'

_publ_section_title
;
 Study of temperature and ligand flexibility effects on coordination
 polymer formation from cyclobutanetetracarboxylic acid
;
_journal_issue 31
_journal_name_full CrystEngComm
_journal_page_first 5921
_journal_paper_doi 10.1039/C5CE00646E
_journal_volume 17
_journal_year 2015
_chemical_formula_moiety 'C16 H20 N2 Ni O7, H2 O'
_chemical_formula_sum 'C16 H22 N2 Ni O8'
_chemical_formula_weight 429.06
_space_group_crystal_system monoclinic
_space_group_IT_number 13
_space_group_name_Hall '-P 2yc'
_space_group_name_H-M_alt 'P 1 2/c 1'
_symmetry_space_group_name_Hall '-P 2yc'
_symmetry_space_group_name_H-M 'P 1 2/c 1'
_atom_sites_solution_hydrogens mixed
_audit_creation_method SHELXL-2013
_audit_update_record
;
2014-10-08 deposited with the CCDC.
2015-06-22 downloaded from the CCDC.
;
_cell_angle_alpha 90
_cell_angle_beta 109.750(2)
_cell_angle_gamma 90
_cell_formula_units_Z 4
_cell_length_a 12.956(2)
_cell_length_b 9.8991(10)
_cell_length_c 16.960(2)
_cell_measurement_reflns_used 13158
_cell_measurement_temperature 293(2)
_cell_measurement_theta_max 27.6002
_cell_measurement_theta_min 1.6702
_cell_volume 2047.2(4)
_computing_cell_refinement 'CrystalClear (Rigaku/MSC Inc., 2005)'
_computing_data_collection 'CrystalClear (Rigaku/MSC Inc., 2005)'
_computing_data_reduction 'CrystalClear (Rigaku/MSC Inc., 2005)'
_computing_molecular_graphics '<i>DIAMOND</i> Brandenburg (2007)'
_computing_publication_material 'PLATON (Spek, 2003) and publCIF (Westrip, 2010)'
_computing_structure_refinement 'SHELXL-2013 (Sheldrick, 2013), SHELXLE (Hubschle, Sheldrick & Dittrich, 2011)'
_computing_structure_solution '<i>Superflip</i> (Palatinus & Chapuis, 2007)'
_diffrn_ambient_temperature 293(2)
_diffrn_detector_area_resol_mean 14.6306
_diffrn_measured_fraction_theta_full 0.957
_diffrn_measured_fraction_theta_max 0.813
_diffrn_measurement_details
;
scan:
    Number of images: 180
               Slice: 0.0000 - 360.0000
         Image width: 2.0000
            Exp time: 90.0000
       Rotation axis: Phi
               Omega: 0.0000
                 Chi: 0.0000
                 Phi: 0.0000
                 XTD: 42.2802
              2theta: -10.0862
scan:
    Number of images: 17
               Slice: -24.0000 - 10.0000
         Image width: 2.0000
            Exp time: 90.0000
       Rotation axis: Omega
               Omega: 0.0000
                 Chi: 90.0000
                 Phi: 0.0000
                 XTD: 42.2802
              2theta: -10.0862
scan:
    Number of images: 20
               Slice: -30.0000 - 10.0000
         Image width: 2.0000
            Exp time: 90.0000
       Rotation axis: Omega
               Omega: 0.0000
                 Chi: 90.0000
                 Phi: 90.0000
                 XTD: 42.2802
              2theta: -10.0862
scan:
    Number of images: 20
               Slice: -30.0000 - 10.0000
         Image width: 2.0000
            Exp time: 90.0000
       Rotation axis: Omega
               Omega: 0.0000
                 Chi: 90.0000
                 Phi: 180.0000
                 XTD: 42.2802
              2theta: -10.0862
scan:
    Number of images: 20
               Slice: -30.0000 - 10.0000
         Image width: 2.0000
            Exp time: 90.0000
       Rotation axis: Omega
               Omega: 0.0000
                 Chi: 90.0000
                 Phi: 270.0000
                 XTD: 42.2802
              2theta: -10.0862

;
_diffrn_measurement_device_details
;
AFC7: Eulerian 3-circle
;
_diffrn_measurement_device_type 'Rigaku, AFC-7 diffractometer'
_diffrn_measurement_method dtprofit.ref
_diffrn_radiation_detector 'Mercury CCD'
_diffrn_radiation_monochromator 'Graphite Monochromator'
_diffrn_radiation_source 'sealed tube'
_diffrn_radiation_type MoK\a
_diffrn_radiation_wavelength 0.7107
_diffrn_reflns_av_R_equivalents 0.0289
_diffrn_reflns_av_unetI/netI 0.0240
_diffrn_reflns_laue_measured_fraction_full 0.957
_diffrn_reflns_laue_measured_fraction_max 0.813
_diffrn_reflns_limit_h_max 16
_diffrn_reflns_limit_h_min -16
_diffrn_reflns_limit_k_max 11
_diffrn_reflns_limit_k_min -11
_diffrn_reflns_limit_l_max 22
_diffrn_reflns_limit_l_min -21
_diffrn_reflns_number 23825
_diffrn_reflns_point_group_measured_fraction_full 0.957
_diffrn_reflns_point_group_measured_fraction_max 0.813
_diffrn_reflns_reduction_process 'Lp corrections applied'
_diffrn_reflns_theta_full 25.241
_diffrn_reflns_theta_max 27.642
_diffrn_reflns_theta_min 2.057
_exptl_absorpt_coefficient_mu 0.990
_exptl_absorpt_correction_T_max 0.800
_exptl_absorpt_correction_T_min 0.700
_exptl_absorpt_correction_type multi-scan
_exptl_absorpt_process_details 'Jacobson, R. (1998), Private communication'
_exptl_crystal_colour 'light blue'
_exptl_crystal_density_diffrn 1.392
_exptl_crystal_density_method 'not measured'
_exptl_crystal_description block
_exptl_crystal_F_000 896
_exptl_crystal_recrystallization_method 'Hydrothermal Synthesis'
_exptl_crystal_size_max 0.400
_exptl_crystal_size_mid 0.350
_exptl_crystal_size_min 0.250
_refine_diff_density_max 0.306
_refine_diff_density_min -0.372
_refine_diff_density_rms 0.056
_refine_ls_extinction_method none
_refine_ls_goodness_of_fit_ref 1.058
_refine_ls_hydrogen_treatment mixed
_refine_ls_matrix_type full
_refine_ls_number_parameters 268
_refine_ls_number_reflns 3874
_refine_ls_number_restraints 8
_refine_ls_restrained_S_all 1.060
_refine_ls_R_factor_all 0.0422
_refine_ls_R_factor_gt 0.0330
_refine_ls_shift/su_max 0.001
_refine_ls_shift/su_mean 0.000
_refine_ls_structure_factor_coef Fsqd
_refine_ls_weighting_details 'w=1/[\s^2^(Fo^2^)+(0.0396P)^2^+1.2083P] where P=(Fo^2^+2Fc^2^)/3'
_refine_ls_weighting_scheme calc
_refine_ls_wR_factor_gt 0.0812
_refine_ls_wR_factor_ref 0.0879
_reflns_Friedel_coverage 0.000
_reflns_number_gt 3289
_reflns_number_total 3874
_reflns_threshold_expression 'I > 2\s(I)'
_cod_data_source_file c5ce00646e2.cif
_cod_data_source_block cd09610_001_sq
_cod_depositor_comments 'Adding full bibliography for 7220820--7220822.cif.'
_cod_database_code 7220822
_publcif_datablock.id {b5506f9b-d370-4c9d-8ca8-84c666f43d8f}

_shelx_space_group_comment
;
The symmetry employed for this shelxl refinement is uniquely defined
by the following loop, which should always be used as a source of
symmetry information in preference to the above space-group names.
They are only intended as comments.
;
_shelxl_version_number 2013-3

loop_
_space_group_symop_operation_xyz
'x, y, z'
'-x, y, -z+1/2'
'-x, -y, -z'
'x, -y, z-1/2'

loop_
_atom_site_label
_atom_site_type_symbol
_atom_site_fract_x
_atom_site_fract_y
_atom_site_fract_z
_atom_site_U_iso_or_equiv
_atom_site_adp_type
_atom_site_occupancy
_atom_site_site_symmetry_order
_atom_site_calc_flag
_atom_site_refinement_flags_posn
_atom_site_refinement_flags_adp
Ni1 Ni 0.16320(2) 0.24011(3) 0.54163(2) 0.02554(10) Uani 1 1 d . .
O1 O 0.10126(12) 0.23314(14) 0.41233(9) 0.0275(3) Uani 1 1 d . .
O2 O 0.02443(14) 0.02887(15) 0.38862(9) 0.0380(4) Uani 1 1 d . .
O3 O 0.02063(13) 0.52667(15) 0.36548(9) 0.0379(4) Uani 1 1 d . .
O4 O -0.11319(13) 0.39491(16) 0.37773(9) 0.0364(4) Uani 1 1 d . .
N1 N 0.32062(15) 0.2133(2) 0.53878(11) 0.0333(4) Uani 1 1 d . .
N2 N 0.79256(15) 0.26406(18) 0.82919(11) 0.0308(4) Uani 1 1 d . .
C1 C -0.03515(16) 0.1924(2) 0.27979(11) 0.0250(4) Uani 1 1 d . .
H1 H -0.1044 0.1427 0.2572 0.030 Uiso 1 1 calc R U
C2 C -0.04791(17) 0.3476(2) 0.26685(12) 0.0262(4) Uani 1 1 d . .
H2 H -0.1161 0.3666 0.2207 0.031 Uiso 1 1 calc R U
C3 C -0.04504(18) 0.4309(2) 0.34201(12) 0.0295(5) Uani 1 1 d . .
C4 C 0.03431(17) 0.1481(2) 0.36690(12) 0.0259(4) Uani 1 1 d . .
C5 C 0.3469(2) 0.2702(3) 0.47669(16) 0.0451(6) Uani 1 1 d . .
H5 H 0.2937 0.3201 0.4366 0.054 Uiso 1 1 calc R U
C6 C 0.4488(2) 0.2586(3) 0.46909(16) 0.0467(7) Uani 1 1 d . .
H6 H 0.4635 0.3015 0.4253 0.056 Uiso 1 1 calc R U
C7 C 0.52936(18) 0.1831(3) 0.52652(14) 0.0386(5) Uani 1 1 d . .
C8 C 0.50171(19) 0.1221(3) 0.58975(14) 0.0410(6) Uani 1 1 d . .
H8 H 0.5530 0.0695 0.6296 0.049 Uiso 1 1 calc R U
C9 C 0.39797(18) 0.1391(2) 0.59396(14) 0.0370(5) Uani 1 1 d . .
H9 H 0.3811 0.0970 0.6371 0.044 Uiso 1 1 calc R U
C10 C 0.85074(19) 0.2005(3) 0.78835(13) 0.0385(5) Uani 1 1 d . .
H10 H 0.9090 0.1461 0.8191 0.046 Uiso 1 1 calc R U
C11 C 0.8289(2) 0.2114(3) 0.70359(14) 0.0410(6) Uani 1 1 d . .
H11 H 0.8715 0.1647 0.6782 0.049 Uiso 1 1 calc R U
C12 C 0.74310(19) 0.2921(3) 0.65578(14) 0.0361(5) Uani 1 1 d . .
C13 C 0.6849(2) 0.3606(3) 0.69823(14) 0.0419(6) Uani 1 1 d . .
H13 H 0.6278 0.4178 0.6692 0.050 Uiso 1 1 calc R U
C14 C 0.71128(19) 0.3443(2) 0.78334(14) 0.0390(5) Uani 1 1 d . .
H14 H 0.6707 0.3912 0.8103 0.047 Uiso 1 1 calc R U
C15 C 0.6424(2) 0.1741(3) 0.52055(16) 0.0478(7) Uani 1 1 d . .
H15A H 0.6365 0.1701 0.4620 0.057 Uiso 1 1 calc R U
H15B H 0.6774 0.0916 0.5474 0.057 Uiso 1 1 calc R U
C16 C 0.7141(2) 0.2959(3) 0.56234(15) 0.0477(6) Uani 1 1 d . .
H16A H 0.7808 0.2953 0.5484 0.057 Uiso 1 1 calc R U
H16B H 0.6749 0.3789 0.5408 0.057 Uiso 1 1 calc R U
O1W O 0.17747(13) 0.44535(15) 0.52309(10) 0.0327(3) Uani 1 1 d D .
H1A H 0.1375(19) 0.468(3) 0.4741(12) 0.049 Uiso 1 1 d D U
H1B H 0.154(2) 0.488(3) 0.5571(14) 0.049 Uiso 1 1 d D U
O2W O -0.00056(13) 0.26909(15) 0.53451(10) 0.0306(3) Uani 1 1 d D .
H2A H -0.007(2) 0.330(2) 0.5687(14) 0.046 Uiso 1 1 d D U
H2B H -0.032(2) 0.300(3) 0.4859(12) 0.046 Uiso 1 1 d D U
O3W O 0.14637(13) 0.02904(16) 0.55130(10) 0.0351(4) Uani 1 1 d D .
H3A H 0.116(2) 0.016(3) 0.4978(11) 0.053 Uiso 1 1 d D U
H3B H 0.0968(18) 0.017(3) 0.5719(16) 0.053 Uiso 1 1 d D U
O4W O -0.2797(3) 0.1964(4) 0.3352(2) 0.1062(9) Uani 1 1 d D .
H4A H -0.230(4) 0.256(5) 0.341(4) 0.159 Uiso 1 1 d D U
H4B H -0.305(5) 0.261(5) 0.296(3) 0.159 Uiso 1 1 d D U

loop_
_atom_site_aniso_label
_atom_site_aniso_U_11
_atom_site_aniso_U_22
_atom_site_aniso_U_33
_atom_site_aniso_U_23
_atom_site_aniso_U_13
_atom_site_aniso_U_12
Ni1 0.02649(16) 0.02719(17) 0.02358(16) 0.00036(10) 0.00931(12) -0.00083(10)
O1 0.0322(8) 0.0263(8) 0.0230(7) 0.0003(5) 0.0081(6) -0.0040(6)
O2 0.0562(10) 0.0277(9) 0.0289(8) 0.0038(6) 0.0128(7) -0.0093(7)
O3 0.0518(10) 0.0302(9) 0.0346(8) -0.0057(6) 0.0185(8) -0.0005(7)
O4 0.0456(9) 0.0376(9) 0.0321(8) -0.0028(6) 0.0212(7) 0.0034(7)
N1 0.0298(9) 0.0386(11) 0.0325(10) 0.0017(8) 0.0118(8) 0.0005(8)
N2 0.0301(10) 0.0354(10) 0.0264(9) 0.0011(7) 0.0090(8) 0.0026(8)
C1 0.0284(10) 0.0280(11) 0.0201(10) -0.0011(8) 0.0103(9) -0.0031(9)
C2 0.0310(11) 0.0288(11) 0.0200(10) 0.0002(8) 0.0101(9) 0.0015(8)
C3 0.0390(12) 0.0263(11) 0.0240(10) 0.0037(8) 0.0118(9) 0.0085(9)
C4 0.0314(11) 0.0262(11) 0.0246(10) -0.0007(8) 0.0153(9) -0.0017(9)
C5 0.0329(13) 0.0618(17) 0.0414(13) 0.0146(11) 0.0136(11) 0.0059(11)
C6 0.0365(13) 0.0708(19) 0.0376(14) 0.0083(11) 0.0186(11) -0.0003(12)
C7 0.0286(11) 0.0507(15) 0.0371(12) -0.0118(11) 0.0117(10) -0.0028(10)
C8 0.0352(12) 0.0473(15) 0.0378(13) 0.0008(10) 0.0089(10) 0.0059(11)
C9 0.0352(12) 0.0400(13) 0.0361(12) 0.0027(10) 0.0125(10) 0.0002(10)
C10 0.0363(12) 0.0477(14) 0.0306(12) 0.0036(10) 0.0102(10) 0.0098(11)
C11 0.0381(13) 0.0525(15) 0.0343(13) -0.0015(11) 0.0148(11) 0.0067(11)
C12 0.0321(12) 0.0448(14) 0.0296(11) 0.0032(10) 0.0080(10) -0.0091(10)
C13 0.0397(13) 0.0462(14) 0.0364(13) 0.0099(10) 0.0082(11) 0.0086(11)
C14 0.0387(13) 0.0414(14) 0.0364(12) -0.0005(10) 0.0121(11) 0.0086(10)
C15 0.0352(13) 0.074(2) 0.0371(13) -0.0132(12) 0.0159(11) -0.0004(12)
C16 0.0355(13) 0.0738(19) 0.0336(13) 0.0073(12) 0.0115(11) -0.0088(13)
O1W 0.0408(9) 0.0277(8) 0.0312(8) -0.0015(6) 0.0144(7) -0.0002(7)
O2W 0.0321(8) 0.0337(9) 0.0263(8) -0.0005(6) 0.0102(7) 0.0018(6)
O3W 0.0420(9) 0.0308(9) 0.0323(8) 0.0026(6) 0.0123(7) -0.0002(7)
O4W 0.0726(19) 0.120(3) 0.129(3) 0.005(2) 0.0381(18) -0.0172(18)

loop_
_atom_type_symbol
_atom_type_description
_atom_type_scat_dispersion_real
_atom_type_scat_dispersion_imag
_atom_type_scat_source
C C 0.0033 0.0016 'International Tables Vol C Tables 4.2.6.8 and 6.1.1.4'
H H 0.0000 0.0000 'International Tables Vol C Tables 4.2.6.8 and 6.1.1.4'
N N 0.0061 0.0033 'International Tables Vol C Tables 4.2.6.8 and 6.1.1.4'
Ni Ni 0.3393 1.1124 'International Tables Vol C Tables 4.2.6.8 and 6.1.1.4'
O O 0.0106 0.0060 'International Tables Vol C Tables 4.2.6.8 and 6.1.1.4'

loop_
_geom_angle_atom_site_label_1
_geom_angle_atom_site_label_2
_geom_angle_atom_site_label_3
_geom_angle
_geom_angle_site_symmetry_1
_geom_angle_site_symmetry_3
_geom_angle_publ_flag
O1 Ni1 O1W 83.93(6) . . yes
O1 Ni1 O2W 85.48(6) . . yes
O1 Ni1 O3W 92.07(6) . . yes
O1 Ni1 N1 90.19(7) . . yes
O1 Ni1 N2 172.17(7) . 2_656 yes
O1W Ni1 O2W 89.86(6) . . yes
O1W Ni1 O3W 175.93(6) . . yes
O1W Ni1 N1 89.03(7) . . yes
O1W Ni1 N2 92.35(7) . 2_656 yes
O2W Ni1 O3W 90.62(6) . . yes
O2W Ni1 N1 175.62(7) . . yes
O2W Ni1 N2 87.63(7) . 2_656 yes
O3W Ni1 N1 90.19(7) . . yes
O3W Ni1 N2 91.71(7) . 2_656 yes
N1 Ni1 N2 96.66(8) . 2_656 yes
Ni1 O1 C4 127.49(13) . . no
Ni1 N1 C5 118.63(17) . . no
Ni1 N1 C9 124.39(16) . . no
C5 N1 C9 117.0(2) . . no
Ni1 O1W H1A 111(2) . . no
Ni1 O1W H1B 108.3(19) . . no
H1A O1W H1B 107(2) . . no
Ni1 N2 C14 124.17(15) 2_656 . no
Ni1 N2 C10 119.17(15) 2_656 . no
C10 N2 C14 116.60(19) . . no
H2A O2W H2B 106(2) . . no
Ni1 O2W H2B 104.5(18) . . no
Ni1 O2W H2A 112.5(18) . . no
Ni1 O3W H3A 95(2) . . no
Ni1 O3W H3B 107(2) . . no
H3A O3W H3B 106(2) . . no
C2 C1 C4 115.14(16) . . no
C1 C1 C2 88.07(15) 2_555 . no
C1 C1 C4 110.19(17) 2_555 . no
C1 C2 C3 116.78(16) . . no
C2 C2 C3 121.58(18) 2_555 . no
C1 C2 C2 89.53(16) . 2_555 no
O4 C3 C2 115.11(18) . . no
O3 C3 C2 120.4(2) . . no
O3 C3 O4 124.54(19) . . no
O1 C4 O2 124.28(18) . . no
O1 C4 C1 117.45(17) . . no
O2 C4 C1 118.24(18) . . no
N1 C5 C6 123.2(2) . . no
C5 C6 C7 120.0(2) . . no
C6 C7 C15 120.3(2) . . no
C8 C7 C15 122.7(2) . . no
C6 C7 C8 116.9(2) . . no
C7 C8 C9 120.0(2) . . no
N1 C9 C8 122.9(2) . . no
N2 C10 C11 123.5(2) . . no
C10 C11 C12 119.9(2) . . no
C13 C12 C16 123.5(2) . . no
C11 C12 C16 119.8(2) . . no
C11 C12 C13 116.6(2) . . no
C12 C13 C14 120.2(2) . . no
N2 C14 C13 123.2(2) . . no
C7 C15 C16 111.8(2) . . no
C12 C16 C15 111.3(2) . . no
C2 C1 H1 114.00 . . no
C4 C1 H1 114.00 . . no
C1 C1 H1 114.00 2_555 . no
C1 C2 H2 109.00 . . no
C3 C2 H2 109.00 . . no
C2 C2 H2 109.00 2_555 . no
H4A O4W H4B 71(6) . . no
N1 C5 H5 118.00 . . no
C6 C5 H5 118.00 . . no
C5 C6 H6 120.00 . . no
C7 C6 H6 120.00 . . no
C9 C8 H8 120.00 . . no
C7 C8 H8 120.00 . . no
N1 C9 H9 119.00 . . no
C8 C9 H9 119.00 . . no
C11 C10 H10 118.00 . . no
N2 C10 H10 118.00 . . no
C10 C11 H11 120.00 . . no
C12 C11 H11 120.00 . . no
C14 C13 H13 120.00 . . no
C12 C13 H13 120.00 . . no
N2 C14 H14 118.00 . . no
C13 C14 H14 118.00 . . no
C7 C15 H15B 109.00 . . no
C16 C15 H15A 109.00 . . no
C7 C15 H15A 109.00 . . no
H15A C15 H15B 108.00 . . no
C16 C15 H15B 109.00 . . no
C12 C16 H16A 109.00 . . no
C12 C16 H16B 109.00 . . no
C15 C16 H16B 109.00 . . no
H16A C16 H16B 108.00 . . no
C15 C16 H16A 109.00 . . no

loop_
_geom_bond_atom_site_label_1
_geom_bond_atom_site_label_2
_geom_bond_distance
_geom_bond_site_symmetry_2
_geom_bond_publ_flag
Ni1 O1 2.0660(15) . yes
Ni1 O1W 2.0737(16) . yes
Ni1 O2W 2.1036(18) . yes
Ni1 O3W 2.1129(16) . yes
Ni1 N1 2.073(2) . yes
Ni1 N2 2.0823(18) 2_656 yes
O1 C4 1.266(3) . no
O2 C4 1.256(2) . no
O3 C3 1.246(3) . no
O4 C3 1.279(3) . no
N1 C5 1.336(3) . no
N1 C9 1.336(3) . no
O1W H1A 0.85(2) . no
O1W H1B 0.85(3) . no
N2 C10 1.340(3) . no
N2 C14 1.338(3) . no
O2W H2A 0.86(2) . no
O2W H2B 0.84(2) . no
O3W H3B 0.84(3) . no
O3W H3A 0.868(18) . no
C1 C2 1.553(3) . no
C1 C1 1.573(3) 2_555 no
C1 C4 1.512(3) . no
C2 C3 1.508(3) . no
C2 C2 1.532(3) 2_555 no
C5 C6 1.374(4) . no
C6 C7 1.382(4) . no
C7 C15 1.504(4) . no
C7 C8 1.379(4) . no
C8 C9 1.380(4) . no
C10 C11 1.372(3) . no
C11 C12 1.386(4) . no
C12 C13 1.383(4) . no
C12 C16 1.501(3) . no
C13 C14 1.376(3) . no
C15 C16 1.541(4) . no
C1 H1 0.9800 . no
C2 H2 0.9800 . no
O4W H4B 0.90(5) . no
O4W H4A 0.85(6) . no
C5 H5 0.9300 . no
C6 H6 0.9300 . no
C8 H8 0.9300 . no
C9 H9 0.9300 . no
C10 H10 0.9300 . no
C11 H11 0.9300 . no
C13 H13 0.9300 . no
C14 H14 0.9300 . no
C15 H15A 0.9700 . no
C15 H15B 0.9700 . no
C16 H16B 0.9700 . no
C16 H16A 0.9700 . no

loop_
_geom_hbond_atom_site_label_D
_geom_hbond_atom_site_label_H
_geom_hbond_atom_site_label_A
_geom_hbond_distance_DH
_geom_hbond_distance_HA
_geom_hbond_distance_DA
_geom_hbond_angle_DHA
_geom_hbond_site_symmetry_A
O1W H1A O3 0.846(16) 2.035(17) 2.872(2) 170(2) .
O1W H1B O3 0.851(17) 2.97(2) 3.676(2) 141(2) 3_566
O2W H2A O3 0.856(17) 1.855(17) 2.707(2) 174(3) 3_566
O2W H2B O4 0.845(17) 2.011(17) 2.851(2) 172(3) .
O3W H3A O2 0.868(17) 1.837(18) 2.676(2) 162(3) .
O3W H3B O2 0.836(17) 1.958(17) 2.791(2) 173(3) 3_556
O4W H4A O4 0.850(19) 1.99(2) 2.826(4) 168(6) .

loop_
_geom_torsion_atom_site_label_1
_geom_torsion_atom_site_label_2
_geom_torsion_atom_site_label_3
_geom_torsion_atom_site_label_4
_geom_torsion
_geom_torsion_site_symmetry_1
_geom_torsion_site_symmetry_3
_geom_torsion_site_symmetry_4
_geom_torsion_publ_flag
O1W Ni1 O1 C4 -152.73(18) . . . no
O2W Ni1 O1 C4 -62.39(18) . . . no
O3W Ni1 O1 C4 28.06(18) . . . no
N1 Ni1 O1 C4 118.26(18) . . . no
O1 Ni1 N1 C5 35.65(19) . . . no
O1 Ni1 N1 C9 -142.37(18) . . . no
O1W Ni1 N1 C5 -48.28(19) . . . no
O1W Ni1 N1 C9 133.70(18) . . . no
O3W Ni1 N1 C5 127.72(19) . . . no
O3W Ni1 N1 C9 -50.30(18) . . . no
N2 Ni1 N1 C5 -140.53(19) 2_656 . . no
N2 Ni1 N1 C9 41.45(18) 2_656 . . no
O1W Ni1 N2 C10 134.62(19) . 2_656 2_656 no
O1W Ni1 N2 C14 -42.51(19) . 2_656 2_656 no
O2W Ni1 N2 C10 44.85(19) . 2_656 2_656 no
O2W Ni1 N2 C14 -132.27(18) . 2_656 2_656 no
O3W Ni1 N2 C10 -45.70(19) . 2_656 2_656 no
O3W Ni1 N2 C14 137.18(18) . 2_656 2_656 no
N1 Ni1 N2 C10 -136.09(19) . 2_656 2_656 no
N1 Ni1 N2 C14 46.79(19) . 2_656 2_656 no
Ni1 O1 C4 O2 -27.6(3) . . . no
Ni1 O1 C4 C1 154.65(14) . . . no
Ni1 N1 C5 C6 180.0(2) . . . no
C9 N1 C5 C6 -1.8(4) . . . no
Ni1 N1 C9 C8 179.27(18) . . . no
C5 N1 C9 C8 1.2(3) . . . no
C14 N2 C10 C11 -1.8(4) . . . no
Ni1 N2 C10 C11 -179.1(2) 2_656 . . no
C10 N2 C14 C13 1.5(3) . . . no
Ni1 N2 C14 C13 178.67(19) 2_656 . . no
C4 C1 C2 C3 -30.7(3) . . . no
C4 C1 C2 C2 94.96(19) . . 2_555 no
C1 C1 C2 C3 -142.11(19) 2_555 . . no
C1 C1 C2 C2 -16.49(14) 2_555 . 2_555 no
C2 C1 C4 O1 -21.1(3) . . . no
C2 C1 C4 O2 160.9(2) . . . no
C1 C1 C4 O1 76.5(2) 2_555 . . no
C1 C1 C4 O2 -101.4(2) 2_555 . . no
C2 C1 C1 C2 16.27(14) . 2_555 2_555 no
C2 C1 C1 C4 -99.86(17) . 2_555 2_555 no
C4 C1 C1 C2 -99.86(17) . 2_555 2_555 no
C4 C1 C1 C4 144.00(17) . 2_555 2_555 no
C1 C2 C3 O3 125.9(2) . . . no
C1 C2 C3 O4 -53.9(3) . . . no
C2 C2 C3 O3 18.5(3) 2_555 . . no
C2 C2 C3 O4 -161.32(18) 2_555 . . no
C1 C2 C2 C1 16.69(14) . 2_555 2_555 no
C1 C2 C2 C3 138.28(18) . 2_555 2_555 no
C3 C2 C2 C1 138.28(18) . 2_555 2_555 no
C3 C2 C2 C3 -100.1(2) . 2_555 2_555 no
N1 C5 C6 C7 1.2(4) . . . no
C5 C6 C7 C8 0.1(4) . . . no
C5 C6 C7 C15 -177.7(3) . . . no
C6 C7 C8 C9 -0.7(4) . . . no
C15 C7 C8 C9 177.1(2) . . . no
C6 C7 C15 C16 83.4(3) . . . no
C8 C7 C15 C16 -94.3(3) . . . no
C7 C8 C9 N1 0.0(4) . . . no
N2 C10 C11 C12 0.4(4) . . . no
C10 C11 C12 C13 1.4(4) . . . no
C10 C11 C12 C16 -175.5(3) . . . no
C11 C12 C13 C14 -1.6(4) . . . no
C16 C12 C13 C14 175.1(3) . . . no
C11 C12 C16 C15 81.3(3) . . . no
C13 C12 C16 C15 -95.4(3) . . . no
C12 C13 C14 N2 0.2(4) . . . no
C7 C15 C16 C12 69.5(3) . . . yes

loop_
_publcif_info_exptl_table_extra_item
sin_theta_over_lambda_max
